data_1513058
loop_
_publ_author_name
'Ivanova, Bojidarka'
'Spiteller, Michael'

_publ_section_title
;
 Factors stabilizing the gas-phase ionic species of crystals of organic
 salts &#x0096; Experimental and theoretical study
;
_journal_name_full 'Journal of Molecular Structure'
_journal_page_first 226
_journal_paper_doi 10.1016/j.molstruc.2012.11.018
_journal_volume 1036
_journal_year 2013
_chemical_formula_moiety 'C8 H17 Cl N, C7 H5 O6 S'
_chemical_formula_sum 'C15 H22 Cl N O6 S'
_chemical_formula_weight 379.85
_chemical_melting_point 400
_chemical_name_common '1-(3-chlorpropyl)piperidinium 5-sulfosalicylicilate'
_space_group_IT_number 19
_symmetry_cell_setting orthorhombic
_symmetry_space_group_name_Hall 'P 2ac 2ab'
_symmetry_space_group_name_H-M 'P 21 21 21'
_atom_sites_solution_hydrogens geom
_atom_sites_solution_primary direct
_atom_sites_solution_secondary difmap
_audit_creation_method SHELXL-97
_cell_angle_alpha 90.00
_cell_angle_beta 90.00
_cell_angle_gamma 90.00
_cell_formula_units_Z 4
_cell_length_a 8.598(3)
_cell_length_b 13.739(5)
_cell_length_c 14.788(6)
_cell_measurement_temperature 290(2)
_cell_volume 1746.9(11)
_computing_cell_refinement 'Bruker SAINT'
_computing_data_collection 'Bruker GIS'
_computing_data_reduction 'Bruker SAINT'
_computing_molecular_graphics 'Bruker APEX2'
_computing_structure_refinement 'SHELXL-97 (Sheldrick, 2008)'
_computing_structure_solution 'SHELXS-97 (Sheldrick, 2008)'
_diffrn_ambient_temperature 290(2)
_diffrn_measured_fraction_theta_full 0.982
_diffrn_measured_fraction_theta_max 0.982
_diffrn_measurement_device_type 'Bruker SMART X2S'
_diffrn_measurement_method '\w scans'
_diffrn_radiation_monochromator 'doubly curved silicon crystal'
_diffrn_radiation_source 'micro-focus sealed tube'
_diffrn_radiation_type MoK\a
_diffrn_radiation_wavelength 0.71073
_diffrn_reflns_av_R_equivalents 0.3895
_diffrn_reflns_av_sigmaI/netI 0.1668
_diffrn_reflns_limit_h_max 10
_diffrn_reflns_limit_h_min -10
_diffrn_reflns_limit_k_max 15
_diffrn_reflns_limit_k_min -16
_diffrn_reflns_limit_l_max 17
_diffrn_reflns_limit_l_min -17
_diffrn_reflns_number 15792
_diffrn_reflns_theta_full 24.61
_diffrn_reflns_theta_max 24.61
_diffrn_reflns_theta_min 2.74
_exptl_absorpt_coefficient_mu 0.369
_exptl_absorpt_correction_T_max 0.9480
_exptl_absorpt_correction_T_min 0.9319
_exptl_absorpt_correction_type multi-scan
_exptl_crystal_colour colorless
_exptl_crystal_density_diffrn 1.444
_exptl_crystal_density_method 'not measured'
_exptl_crystal_description plate
_exptl_crystal_F_000 800
_exptl_crystal_size_max 0.19
_exptl_crystal_size_mid 0.17
_exptl_crystal_size_min 0.14
_refine_diff_density_max 0.608
_refine_diff_density_min -0.419
_refine_diff_density_rms 0.078
_refine_ls_abs_structure_details 'Flack H D (1983), Acta Cryst. A39, 876-881'
_refine_ls_abs_structure_Flack 0.15(16)
_refine_ls_extinction_coef 0.0055(18)
_refine_ls_extinction_expression Fc^*^=kFc[1+0.001xFc^2^\l^3^/sin(2\q)]^-1/4^
_refine_ls_extinction_method SHELXL
_refine_ls_goodness_of_fit_ref 1.020
_refine_ls_hydrogen_treatment constr
_refine_ls_matrix_type full
_refine_ls_number_parameters 220
_refine_ls_number_reflns 2881
_refine_ls_number_restraints 0
_refine_ls_restrained_S_all 1.020
_refine_ls_R_factor_all 0.1008
_refine_ls_R_factor_gt 0.0886
_refine_ls_shift/su_max 0.003
_refine_ls_shift/su_mean 0.000
_refine_ls_structure_factor_coef Fsqd
_refine_ls_weighting_details 'calc w=1/[\s^2^(Fo^2^)+(0.0737P)^2^+0.0000P] where P=(Fo^2^+2Fc^2^)/3'
_refine_ls_weighting_scheme calc
_refine_ls_wR_factor_gt 0.2050
_refine_ls_wR_factor_ref 0.2139
_reflns_number_gt 2271
_reflns_number_total 2881
_reflns_threshold_expression >2sigma(I)
_cod_data_source_file Struct-200-21.cif
_cod_data_source_block 200-21
_cod_depositor_comments
;
The following automatic conversions were performed:

'_chemical_melting_point' value '400K' was changed to '400' - the
value should be numeric and without a unit
designator.

'_symmetry_cell_setting' value 'Orthorhombic' changed to
'orthorhombic' according to the built-in table from CIF Core
dictionary named 'cif_core.dic' version 2.4.1 from 2010-06-29.

Automatic conversion script
Id: cif_fix_values 1891 2012-01-12 08:04:46Z andrius 
;
_cod_original_cell_volume 1746.8(11)
_cod_database_code 1513058

loop_
_symmetry_equiv_pos_as_xyz
'x, y, z'
'-x+1/2, -y, z+1/2'
'-x, y+1/2, -z+1/2'
'x+1/2, -y+1/2, -z'

loop_
_atom_site_label
_atom_site_type_symbol
_atom_site_fract_x
_atom_site_fract_y
_atom_site_fract_z
_atom_site_U_iso_or_equiv
_atom_site_adp_type
_atom_site_occupancy
_atom_site_symmetry_multiplicity
_atom_site_calc_flag
_atom_site_refinement_flags
S1 S 0.08847(16) 0.91472(10) 0.72541(9) 0.0363(4) Uani 1 1 d .
O6 O 0.5231(5) 0.5877(3) 0.7742(3) 0.0526(11) Uani 1 1 d .
H6 H 0.6141 0.6053 0.7718 0.079 Uiso 1 1 calc R
O5 O 0.1766(5) 1.0020(3) 0.7150(4) 0.0614(13) Uani 1 1 d .
O4 O 0.7492(5) 0.7145(3) 0.7547(3) 0.0569(13) Uani 1 1 d .
O3 O 0.0017(5) 0.8920(3) 0.6429(3) 0.0548(12) Uani 1 1 d .
C15 C 0.4287(7) 0.6655(4) 0.7619(3) 0.0352(12) Uani 1 1 d .
C14 C 0.4854(7) 0.7605(4) 0.7520(3) 0.0322(12) Uani 1 1 d .
C13 C 0.6527(7) 0.7791(4) 0.7544(4) 0.0416(14) Uani 1 1 d .
O2 O 0.6919(5) 0.8709(3) 0.7582(3) 0.0640(14) Uani 1 1 d .
H2 H 0.7202 0.8892 0.7080 0.096 Uiso 1 1 calc R
C12 C 0.3793(6) 0.8366(4) 0.7400(3) 0.0319(12) Uani 1 1 d .
H12 H 0.4151 0.8999 0.7326 0.038 Uiso 1 1 calc R
C11 C 0.2218(6) 0.8179(4) 0.7392(3) 0.0296(12) Uani 1 1 d .
O1 O -0.0115(5) 0.9118(4) 0.8034(3) 0.0625(13) Uani 1 1 d .
C10 C 0.1677(7) 0.7236(4) 0.7484(3) 0.0373(13) Uani 1 1 d .
H10 H 0.0614 0.7112 0.7473 0.045 Uiso 1 1 calc R
C9 C 0.2712(7) 0.6483(4) 0.7590(4) 0.0395(14) Uani 1 1 d .
H9 H 0.2343 0.5849 0.7643 0.047 Uiso 1 1 calc R
Cl1 Cl 0.1291(2) 0.67517(16) 0.49094(16) 0.0840(7) Uani 1 1 d .
N1 N -0.4058(6) 0.4982(3) 0.5092(3) 0.0465(12) Uani 1 1 d .
H1 H -0.4216 0.5246 0.4535 0.056 Uiso 1 1 calc R
C8 C -0.4639(10) 0.3360(5) 0.4454(5) 0.063(2) Uani 1 1 d .
H8A H -0.4256 0.2699 0.4402 0.075 Uiso 1 1 calc R
H8B H -0.4770 0.3618 0.3848 0.075 Uiso 1 1 calc R
C7 C -0.1446(8) 0.5827(6) 0.5031(5) 0.0648(19) Uani 1 1 d .
H7A H -0.0930 0.5220 0.4881 0.078 Uiso 1 1 calc R
H7B H -0.1726 0.6150 0.4471 0.078 Uiso 1 1 calc R
C6 C -0.3463(8) 0.3967(5) 0.4955(4) 0.0529(16) Uani 1 1 d .
H6A H -0.3247 0.3672 0.5537 0.064 Uiso 1 1 calc R
H6B H -0.2500 0.3988 0.4614 0.064 Uiso 1 1 calc R
C5 C -0.6195(10) 0.3353(5) 0.4930(5) 0.067(2) Uani 1 1 d .
H5A H -0.6944 0.2999 0.4567 0.081 Uiso 1 1 calc R
H5B H -0.6094 0.3020 0.5506 0.081 Uiso 1 1 calc R
C3 C -0.2903(8) 0.5616(5) 0.5575(4) 0.0526(16) Uani 1 1 d .
H3A H -0.2606 0.5301 0.6136 0.063 Uiso 1 1 calc R
H3B H -0.3400 0.6228 0.5728 0.063 Uiso 1 1 calc R
C4 C -0.5565(7) 0.4989(5) 0.5569(4) 0.0553(16) Uani 1 1 d .
H4A H -0.5938 0.5653 0.5614 0.066 Uiso 1 1 calc R
H4B H -0.5420 0.4742 0.6178 0.066 Uiso 1 1 calc R
C2 C -0.6774(9) 0.4375(5) 0.5088(5) 0.065(2) Uani 1 1 d .
H2A H -0.7715 0.4353 0.5449 0.078 Uiso 1 1 calc R
H2B H -0.7028 0.4673 0.4512 0.078 Uiso 1 1 calc R
C1 C -0.0386(9) 0.6447(6) 0.5549(6) 0.074(2) Uani 1 1 d .
H1A H -0.0073 0.6109 0.6096 0.088 Uiso 1 1 calc R
H1B H -0.0923 0.7038 0.5725 0.088 Uiso 1 1 calc R

loop_
_atom_site_aniso_label
_atom_site_aniso_U_11
_atom_site_aniso_U_22
_atom_site_aniso_U_33
_atom_site_aniso_U_23
_atom_site_aniso_U_13
_atom_site_aniso_U_12
S1 0.0220(7) 0.0322(7) 0.0547(8) 0.0036(6) -0.0004(6) 0.0001(6)
O6 0.037(2) 0.033(2) 0.088(3) 0.003(2) -0.002(2) 0.0054(19)
O5 0.036(2) 0.028(2) 0.121(4) 0.014(2) -0.004(3) -0.0073(18)
O4 0.030(2) 0.036(2) 0.105(4) 0.0003(19) -0.004(2) 0.0048(19)
O3 0.052(3) 0.049(3) 0.063(3) 0.0059(19) -0.022(2) 0.006(2)
C15 0.034(3) 0.026(3) 0.046(3) 0.001(2) -0.003(2) 0.000(2)
C14 0.027(3) 0.030(3) 0.039(3) -0.002(2) 0.001(2) 0.001(2)
C13 0.033(3) 0.033(3) 0.059(4) -0.003(3) 0.003(3) 0.005(3)
O2 0.028(2) 0.036(3) 0.128(5) -0.003(2) 0.007(3) 0.0014(17)
C12 0.024(3) 0.028(3) 0.044(3) 0.002(2) 0.002(2) -0.002(2)
C11 0.023(3) 0.031(3) 0.035(3) -0.001(2) -0.001(2) 0.002(2)
O1 0.049(3) 0.067(3) 0.072(3) 0.006(2) 0.023(2) 0.017(3)
C10 0.031(3) 0.041(3) 0.040(3) 0.005(2) 0.002(2) -0.007(2)
C9 0.035(3) 0.025(3) 0.059(4) 0.004(2) 0.003(3) 0.000(2)
Cl1 0.0601(14) 0.0796(16) 0.1124(16) 0.0121(12) -0.0077(11) -0.0159(11)
N1 0.055(3) 0.040(3) 0.045(3) 0.004(2) -0.006(2) -0.006(3)
C8 0.077(6) 0.042(4) 0.070(4) -0.008(3) -0.005(4) -0.008(3)
C7 0.063(5) 0.077(5) 0.054(4) -0.008(4) -0.007(3) -0.013(4)
C6 0.059(4) 0.043(4) 0.057(4) -0.005(3) -0.007(3) 0.007(3)
C5 0.088(6) 0.063(5) 0.051(4) 0.000(3) -0.001(4) -0.026(4)
C3 0.055(4) 0.053(4) 0.049(4) -0.002(3) -0.009(3) -0.008(3)
C4 0.047(4) 0.056(4) 0.063(4) 0.004(3) 0.001(3) 0.000(3)
C2 0.059(5) 0.071(5) 0.065(4) 0.006(4) 0.005(4) -0.013(4)
C1 0.061(5) 0.075(6) 0.084(5) -0.006(4) -0.009(4) -0.011(4)

loop_
_atom_type_symbol
_atom_type_description
_atom_type_scat_dispersion_real
_atom_type_scat_dispersion_imag
_atom_type_scat_source
C C 0.0033 0.0016 'International Tables Vol C Tables 4.2.6.8 and 6.1.1.4'
H H 0.0000 0.0000 'International Tables Vol C Tables 4.2.6.8 and 6.1.1.4'
N N 0.0061 0.0033 'International Tables Vol C Tables 4.2.6.8 and 6.1.1.4'
O O 0.0106 0.0060 'International Tables Vol C Tables 4.2.6.8 and 6.1.1.4'
S S 0.1246 0.1234 'International Tables Vol C Tables 4.2.6.8 and 6.1.1.4'
Cl Cl 0.1484 0.1585 'International Tables Vol C Tables 4.2.6.8 and 6.1.1.4'

loop_
_geom_angle_atom_site_label_1
_geom_angle_atom_site_label_2
_geom_angle_atom_site_label_3
_geom_angle
O5 S1 O1 115.3(3)
O5 S1 O3 111.1(3)
O1 S1 O3 110.9(3)
O5 S1 C11 107.5(2)
O1 S1 C11 105.9(3)
O3 S1 C11 105.5(2)
O6 C15 C9 117.3(5)
O6 C15 C14 122.8(5)
C9 C15 C14 120.0(5)
C12 C14 C15 118.9(5)
C12 C14 C13 121.0(5)
C15 C14 C13 120.2(5)
O4 C13 O2 122.0(6)
O4 C13 C14 123.0(5)
O2 C13 C14 115.0(5)
C11 C12 C14 120.2(5)
C12 C11 C10 120.2(5)
C12 C11 S1 119.9(4)
C10 C11 S1 119.9(4)
C9 C10 C11 120.0(5)
C10 C9 C15 120.8(5)
C4 N1 C6 111.7(5)
C4 N1 C3 110.5(5)
C6 N1 C3 112.2(5)
C6 C8 C5 111.6(5)
C1 C7 C3 110.4(6)
N1 C6 C8 110.7(5)
C2 C5 C8 111.0(6)
N1 C3 C7 113.9(5)
N1 C4 C2 112.0(6)
C5 C2 C4 111.3(7)
C7 C1 Cl1 111.3(5)

loop_
_geom_bond_atom_site_label_1
_geom_bond_atom_site_label_2
_geom_bond_distance
S1 O5 1.427(4)
S1 O1 1.438(4)
S1 O3 1.464(4)
S1 C11 1.768(5)
O6 C15 1.354(6)
O4 C13 1.215(7)
C15 C9 1.376(8)
C15 C14 1.401(7)
C14 C12 1.398(7)
C14 C13 1.462(8)
C13 O2 1.307(7)
C12 C11 1.377(7)
C11 C10 1.383(7)
C10 C9 1.374(8)
Cl1 C1 1.775(8)
N1 C4 1.475(8)
N1 C6 1.499(8)
N1 C3 1.501(7)
C8 C6 1.505(9)
C8 C5 1.512(10)
C7 C1 1.464(9)
C7 C3 1.516(9)
C5 C2 1.508(10)
C4 C2 1.515(9)
